data_4311705
loop_
_publ_author_name
'Dar\'io Rojas'
'Ana Mar\'ia Garc\'ia'
'Andr\'es Vega'
'Yanko Moreno'
'Diego Venegas-Yazigi'
'Mar\'ia Teresa Garland'
'Jorge Manzur'

_publ_contact_author_address
;Departamento de Quimica
Facultad de Ciencias Fisicas y Matematicas
Universidad de Chile
Tupper 2069
Santiago, Chile
;
_publ_contact_author_email jmanzur@dqb.uchile.cl
_publ_contact_author_name 'Jorge Manzur'
_publ_contact_author_phone '(56 2) 6784232'
_publ_section_title
;
 Binuclear Copper(II) Oxidation Products from Copper(I) Complexes with
 Tridentate Ligands. Magnetostructural Characterization
;
_journal_name_full 'Inorganic Chemistry'
_journal_page_first 6324
_journal_page_last 6330
_journal_paper_doi 10.1021/ic049648t
_journal_volume 43
_journal_year 2004
_chemical_formula_sum 'C41 H42 Cl2 Cu2 F6 N6 O11'
_chemical_formula_weight 1104.77
_chemical_name_systematic
; 
 ? 
;
_space_group_IT_number 14
_symmetry_cell_setting monoclinic
_symmetry_space_group_name_Hall '-P 2ybc'
_symmetry_space_group_name_H-M 'P 1 21/c 1'
_atom_sites_solution_hydrogens geom
_atom_sites_solution_primary direct
_atom_sites_solution_secondary difmap
_audit_creation_method SHELXL-97
_cell_angle_alpha 90.00
_cell_angle_beta 97.901(4)
_cell_angle_gamma 90.00
_cell_formula_units_Z 4
_cell_length_a 16.538(4)
_cell_length_b 13.352(3)
_cell_length_c 21.929(5)
_cell_measurement_temperature 293(2)
_cell_volume 4796.3(19)
_computing_data_collection 'Bruker SMART (BRUKER 1996)'
_computing_data_reduction 'Bruker SAINTPLUS V6.02 (BRUKER 1997)'
_computing_molecular_graphics 'Bruker SHELXTL V6.10(BRUKER 2000)'
_computing_publication_material 'Bruker SHELXTL V6.10(BRUKER 2000)'
_computing_structure_refinement 'Bruker SHELXTL V6.10(BRUKER 2000)'
_computing_structure_solution 'Bruker SHELXTL V6.10(BRUKER 2000)'
_diffrn_ambient_temperature 293(2)
_diffrn_measured_fraction_theta_full 0.916
_diffrn_measured_fraction_theta_max 0.916
_diffrn_measurement_device_type 'Siemens SMART CCD area detector'
_diffrn_measurement_method 'phi and omega scans'
_diffrn_radiation_monochromator graphite
_diffrn_radiation_source 'fine-focus sealed tube'
_diffrn_radiation_type MoK\a
_diffrn_radiation_wavelength 0.71073
_diffrn_reflns_av_R_equivalents 0.0000
_diffrn_reflns_av_sigmaI/netI 0.2492
_diffrn_reflns_limit_h_max 21
_diffrn_reflns_limit_h_min -21
_diffrn_reflns_limit_k_max 17
_diffrn_reflns_limit_k_min 0
_diffrn_reflns_limit_l_max 27
_diffrn_reflns_limit_l_min 0
_diffrn_reflns_number 10907
_diffrn_reflns_theta_full 28.29
_diffrn_reflns_theta_max 28.29
_diffrn_reflns_theta_min 1.79
_exptl_absorpt_coefficient_mu 1.084
_exptl_absorpt_correction_T_max 0.897
_exptl_absorpt_correction_T_min 0.468
_exptl_absorpt_correction_type empirical
_exptl_absorpt_process_details 'SADABS (BRUKER)'
_exptl_crystal_colour blue
_exptl_crystal_density_diffrn 1.524
_exptl_crystal_density_method 'not measured'
_exptl_crystal_description Plate
_exptl_crystal_F_000 2232
_exptl_crystal_size_max 0.90
_exptl_crystal_size_mid 0.60
_exptl_crystal_size_min 0.10
_refine_diff_density_max 1.006
_refine_diff_density_min -0.660
_refine_diff_density_rms 0.117
_refine_ls_extinction_method none
_refine_ls_goodness_of_fit_ref 0.943
_refine_ls_hydrogen_treatment mixed
_refine_ls_matrix_type full
_refine_ls_number_parameters 611
_refine_ls_number_reflns 10907
_refine_ls_number_restraints 0
_refine_ls_restrained_S_all 0.943
_refine_ls_R_factor_all 0.2438
_refine_ls_R_factor_gt 0.0908
_refine_ls_shift/su_max 0.000
_refine_ls_shift/su_mean 0.000
_refine_ls_structure_factor_coef Fsqd
_refine_ls_weighting_details 'calc w=1/[\s^2^(Fo^2^)+(0.1093P)^2^+0.0000P] where P=(Fo^2^+2Fc^2^)/3'
_refine_ls_weighting_scheme calc
_refine_ls_wR_factor_gt 0.2159
_refine_ls_wR_factor_ref 0.2571
_reflns_number_gt 3845
_reflns_number_total 10907
_reflns_threshold_expression >2sigma(I)
_cod_data_source_file ic049648tsi20040316_035521_4.cif
_cod_data_source_block DIMER_3
_cod_depositor_comments
;
The following automatic conversions were performed:
'_symmetry_cell_setting' value 'Monoclinic' changed to 'monoclinic'
according to '/home/saulius/struct/CIF-dictionaries/cif_core.dic'
dictionary named 'cif_core.dic' version 2.4.1 from 2010-06-29.

Automatic conversion script
Id: cif_fix_enum 1527 2010-12-29 10:47:43Z saulius 
;
_cod_original_cell_volume 4796.5(19)
_cod_database_code 4311705

loop_
_symmetry_equiv_pos_as_xyz
'x, y, z'
'-x, y+1/2, -z+1/2'
'-x, -y, -z'
'x, -y-1/2, z-1/2'

loop_
_atom_site_label
_atom_site_type_symbol
_atom_site_fract_x
_atom_site_fract_y
_atom_site_fract_z
_atom_site_U_iso_or_equiv
_atom_site_adp_type
_atom_site_occupancy
_atom_site_symmetry_multiplicity
_atom_site_calc_flag
_atom_site_refinement_flags
_atom_site_disorder_assembly
_atom_site_disorder_group
Cu1 Cu 0.78091(6) 0.51154(7) 0.72669(4) 0.0375(3) Uani 1 1 d . . .
N1' N 0.9266(4) 0.5102(5) 0.7603(3) 0.0436(17) Uani 1 1 d . . .
C1' C 0.8640(5) 0.6042(6) 0.8353(4) 0.046(2) Uani 1 1 d . . .
H1'A H 0.8765 0.6073 0.8798 0.055 Uiso 1 1 calc R . .
H1'B H 0.8495 0.6711 0.8204 0.055 Uiso 1 1 calc R . .
C2' C 0.9395(5) 0.5691(6) 0.8084(4) 0.044(2) Uani 1 1 d . . .
C3' C 1.0163(6) 0.6010(7) 0.8332(5) 0.064(3) Uani 1 1 d . . .
H3'A H 1.0235 0.6433 0.8672 0.076 Uiso 1 1 calc R . .
C4' C 1.0813(6) 0.5689(8) 0.8066(5) 0.072(3) Uani 1 1 d . . .
H4'A H 1.1338 0.5892 0.8223 0.087 Uiso 1 1 calc R . .
C5' C 1.0690(7) 0.5067(9) 0.7564(5) 0.078(3) Uani 1 1 d . . .
H5'A H 1.1124 0.4847 0.7371 0.094 Uiso 1 1 calc R . .
C6' C 0.9921(6) 0.4788(7) 0.7362(4) 0.056(2) Uani 1 1 d . . .
C7' C 0.9733(7) 0.4085(9) 0.6842(5) 0.069(3) Uani 1 1 d . . .
F1' F 0.9167(4) 0.3455(5) 0.6893(3) 0.102(2) Uani 1 1 d . . .
F2' F 1.0380(4) 0.3585(5) 0.6734(3) 0.109(2) Uani 1 1 d . . .
F3' F 0.9505(5) 0.4567(5) 0.6314(3) 0.117(3) Uani 1 1 d . . .
N2' N 0.7946(4) 0.5372(5) 0.8185(3) 0.0374(16) Uani 1 1 d . . .
C10' C 0.8120(5) 0.4402(5) 0.8504(3) 0.038(2) Uani 1 1 d . . .
H10A H 0.7901 0.4408 0.8893 0.045 Uiso 1 1 calc R . .
H10B H 0.8706 0.4304 0.8592 0.045 Uiso 1 1 calc R . .
C11' C 0.7746(5) 0.3562(6) 0.8114(4) 0.044(2) Uani 1 1 d . . .
C12' C 0.7581(6) 0.2646(7) 0.8362(5) 0.069(3) Uani 1 1 d . . .
H12A H 0.7674 0.2545 0.8786 0.082 Uiso 1 1 calc R . .
C13' C 0.7276(7) 0.1885(8) 0.7974(5) 0.086(4) Uani 1 1 d . . .
H13A H 0.7153 0.1265 0.8132 0.104 Uiso 1 1 calc R . .
C14' C 0.7157(7) 0.2057(7) 0.7351(6) 0.086(4) Uani 1 1 d . . .
H14A H 0.6973 0.1545 0.7079 0.103 Uiso 1 1 calc R . .
C15' C 0.7311(6) 0.2977(7) 0.7133(5) 0.064(3) Uani 1 1 d . . .
H15A H 0.7204 0.3097 0.6712 0.077 Uiso 1 1 calc R . .
N3' N 0.7613(4) 0.3720(5) 0.7509(3) 0.0448(17) Uani 1 1 d . . .
C20' C 0.7220(5) 0.5843(6) 0.8403(4) 0.049(2) Uani 1 1 d . . .
H20A H 0.7136 0.6500 0.8216 0.059 Uiso 1 1 calc R . .
H20B H 0.7334 0.5937 0.8845 0.059 Uiso 1 1 calc R . .
C21' C 0.6448(6) 0.5247(7) 0.8260(5) 0.060(3) Uani 1 1 d . . .
C22' C 0.6198(6) 0.4630(8) 0.8688(5) 0.065(3) Uani 1 1 d . . .
H22A H 0.6515 0.4590 0.9072 0.078 Uiso 1 1 calc R . .
C23' C 0.5504(9) 0.4063(11) 0.8585(8) 0.109(5) Uani 1 1 d . . .
H23A H 0.5327 0.3668 0.8889 0.131 Uiso 1 1 calc R . .
C24' C 0.5086(10) 0.4117(11) 0.7995(11) 0.139(7) Uani 1 1 d . . .
H24A H 0.4623 0.3719 0.7905 0.166 Uiso 1 1 calc R . .
C25' C 0.5299(8) 0.4710(13) 0.7533(7) 0.128(6) Uani 1 1 d . . .
H25A H 0.4996 0.4715 0.7143 0.154 Uiso 1 1 calc R . .
C26' C 0.5999(7) 0.5312(9) 0.7676(6) 0.091(4) Uani 1 1 d . . .
H26A H 0.6159 0.5747 0.7383 0.109 Uiso 1 1 calc R . .
O1 O 0.7603(3) 0.4956(4) 0.6388(2) 0.0422(14) Uani 1 1 d . . .
O2 O 0.7658(3) 0.6494(4) 0.7010(2) 0.0443(14) Uani 1 1 d . . .
Cu2 Cu 0.75175(6) 0.63438(7) 0.61342(4) 0.0411(3) Uani 1 1 d . . .
N1" N 0.8787(4) 0.6522(5) 0.5710(3) 0.0487(19) Uani 1 1 d . . .
C1" C 0.7898(6) 0.5530(7) 0.4999(4) 0.055(2) Uani 1 1 d . . .
H1"A H 0.7789 0.5461 0.4555 0.066 Uiso 1 1 calc R . .
H1"B H 0.7934 0.4863 0.5176 0.066 Uiso 1 1 calc R . .
C2" C 0.8679(6) 0.6053(7) 0.5167(4) 0.052(2) Uani 1 1 d . . .
C3" C 0.9289(7) 0.6042(8) 0.4777(5) 0.080(3) Uani 1 1 d . . .
H3"A H 0.9200 0.5735 0.4393 0.096 Uiso 1 1 calc R . .
C4" C 1.0011(7) 0.6494(9) 0.4980(6) 0.094(4) Uani 1 1 d . . .
H4"A H 1.0430 0.6466 0.4737 0.112 Uiso 1 1 calc R . .
C5" C 1.0137(6) 0.6980(8) 0.5520(6) 0.082(3) Uani 1 1 d . . .
H5"A H 1.0631 0.7291 0.5658 0.098 Uiso 1 1 calc R . .
C6" C 0.9483(6) 0.6995(7) 0.5866(4) 0.057(3) Uani 1 1 d . . .
C7" C 0.9593(8) 0.7543(11) 0.6452(6) 0.083(4) Uani 1 1 d . . .
F1" F 0.8946(6) 0.8131(7) 0.6499(4) 0.157(4) Uani 1 1 d . . .
F3" F 0.9535(7) 0.7018(6) 0.6916(3) 0.167(4) Uani 1 1 d . . .
F2" F 1.0158(5) 0.8129(8) 0.6538(4) 0.191(5) Uani 1 1 d . . .
N2" N 0.7229(4) 0.6073(5) 0.5218(3) 0.0416(17) Uani 1 1 d . . .
C10" C 0.7099(5) 0.7041(6) 0.4899(4) 0.052(2) Uani 1 1 d . . .
H10C H 0.7597 0.7236 0.4744 0.063 Uiso 1 1 calc R . .
H10D H 0.6676 0.6965 0.4549 0.063 Uiso 1 1 calc R . .
C11" C 0.6864(5) 0.7828(6) 0.5295(4) 0.046(2) Uani 1 1 d . . .
C12" C 0.6490(6) 0.8663(8) 0.5076(5) 0.066(3) Uani 1 1 d . . .
H12B H 0.6301 0.8720 0.4658 0.079 Uiso 1 1 calc R . .
C13" C 0.6383(7) 0.9430(8) 0.5463(6) 0.085(3) Uani 1 1 d . . .
H13" H 0.6138 1.0023 0.5311 0.103 Uiso 1 1 calc R . .
C14" C 0.6638(7) 0.9320(8) 0.6075(5) 0.084(3) Uani 1 1 d . . .
H14B H 0.6582 0.9836 0.6351 0.101 Uiso 1 1 calc R . .
C15" C 0.6979(6) 0.8432(7) 0.6272(4) 0.066(3) Uani 1 1 d . . .
H15B H 0.7119 0.8333 0.6693 0.079 Uiso 1 1 calc R . .
N3" N 0.7119(4) 0.7710(5) 0.5899(3) 0.0503(19) Uani 1 1 d . . .
C20" C 0.6470(5) 0.5430(6) 0.5093(4) 0.056(3) Uani 1 1 d . . .
H20C H 0.6364 0.5284 0.4655 0.067 Uiso 1 1 calc R . .
H20D H 0.6567 0.4799 0.5309 0.067 Uiso 1 1 calc R . .
C21" C 0.5738(7) 0.5914(7) 0.5286(6) 0.068(3) Uani 1 1 d . . .
C22" C 0.5202(8) 0.6406(9) 0.4856(7) 0.102(5) Uani 1 1 d . . .
H22B H 0.5313 0.6431 0.4452 0.122 Uiso 1 1 calc R . .
C23" C 0.4520(14) 0.6855(14) 0.4995(12) 0.162(10) Uani 1 1 d . . .
H23" H 0.4165 0.7183 0.4694 0.194 Uiso 1 1 calc R . .
C24" C 0.4363(11) 0.6813(14) 0.5597(12) 0.152(9) Uani 1 1 d . . .
H24B H 0.3889 0.7106 0.5698 0.183 Uiso 1 1 calc R . .
C25" C 0.4887(10) 0.6351(12) 0.6049(8) 0.132(6) Uani 1 1 d . . .
H25B H 0.4786 0.6355 0.6456 0.159 Uiso 1 1 calc R . .
C26" C 0.5601(7) 0.5857(9) 0.5877(7) 0.093(4) Uani 1 1 d . . .
H26B H 0.5957 0.5509 0.6167 0.111 Uiso 1 1 calc R . .
Cl1 Cl 0.7207(2) 0.8912(2) 0.81009(14) 0.0713(8) Uani 1 1 d . . .
O3 O 0.7844(7) 0.8859(17) 0.8485(5) 0.341(13) Uani 1 1 d . . .
O4 O 0.7088(15) 0.8132(8) 0.7834(6) 0.401(16) Uani 1 1 d . . .
O5 O 0.7250(8) 0.9545(7) 0.7633(4) 0.172(5) Uani 1 1 d . . .
O6 O 0.6671(7) 0.9219(11) 0.8443(5) 0.197(5) Uani 1 1 d . . .
Cl2 Cl 0.78489(18) 0.2158(2) 0.53563(15) 0.0739(8) Uani 1 1 d . . .
O7 O 0.7794(9) 0.3066(9) 0.5269(11) 0.347(14) Uani 1 1 d . . .
O8 O 0.7420(9) 0.1739(12) 0.4859(5) 0.222(6) Uani 1 1 d . . .
O9 O 0.7442(9) 0.1837(12) 0.5771(7) 0.241(7) Uani 1 1 d . . .
O10 O 0.8596(7) 0.1783(11) 0.5431(7) 0.239(7) Uani 1 1 d . . .
O2ME O 0.8607(12) 0.5546(15) 0.0011(9) 0.143(7) Uiso 0.50 1 d P . .
O1ME O 0.5630(16) 0.7678(19) 0.3690(12) 0.201(10) Uiso 0.50 1 d P . .
C2ME C 0.478(2) 0.796(2) 0.3512(15) 0.154(12) Uiso 0.50 1 d P . .
C3ME C 0.934(2) 0.511(3) -0.0063(16) 0.161(13) Uiso 0.50 1 d P . .

loop_
_atom_site_aniso_label
_atom_site_aniso_U_11
_atom_site_aniso_U_22
_atom_site_aniso_U_33
_atom_site_aniso_U_23
_atom_site_aniso_U_13
_atom_site_aniso_U_12
Cu1 0.0470(6) 0.0334(6) 0.0322(6) -0.0016(5) 0.0060(4) -0.0033(5)
N1' 0.043(4) 0.039(4) 0.050(5) -0.001(4) 0.011(4) -0.001(4)
C1' 0.048(6) 0.041(5) 0.050(6) -0.007(4) 0.013(4) -0.001(4)
C2' 0.047(6) 0.040(5) 0.044(6) 0.011(4) 0.001(5) 0.001(4)
C3' 0.054(7) 0.049(6) 0.082(8) 0.005(5) -0.009(6) -0.020(5)
C4' 0.026(6) 0.094(9) 0.095(9) 0.012(7) 0.004(6) -0.005(6)
C5' 0.060(8) 0.099(10) 0.077(8) 0.010(7) 0.015(6) -0.004(7)
C6' 0.048(7) 0.059(7) 0.064(7) 0.005(5) 0.018(5) 0.011(5)
C7' 0.070(8) 0.075(8) 0.071(8) 0.001(7) 0.039(7) 0.019(7)
F1' 0.100(5) 0.090(5) 0.124(6) -0.056(4) 0.046(4) -0.020(4)
F2' 0.084(4) 0.113(5) 0.134(6) -0.033(4) 0.032(4) 0.037(4)
F3' 0.173(7) 0.118(6) 0.063(4) -0.004(4) 0.022(4) 0.051(5)
N2' 0.039(4) 0.032(4) 0.043(4) -0.003(3) 0.013(3) 0.008(3)
C10' 0.047(5) 0.033(5) 0.035(5) 0.005(4) 0.010(4) 0.006(4)
C11' 0.047(5) 0.047(6) 0.040(5) 0.016(5) 0.016(4) 0.014(4)
C12' 0.097(8) 0.040(6) 0.070(7) 0.022(6) 0.015(6) 0.009(6)
C13' 0.143(11) 0.044(7) 0.076(8) 0.012(6) 0.029(8) -0.011(7)
C14' 0.110(9) 0.038(6) 0.115(11) -0.012(7) 0.032(8) -0.021(6)
C15' 0.076(7) 0.050(7) 0.069(7) 0.000(6) 0.017(5) -0.017(6)
N3' 0.051(4) 0.029(4) 0.055(5) -0.005(4) 0.010(4) -0.003(3)
C20' 0.065(7) 0.037(5) 0.048(6) -0.003(4) 0.018(5) 0.014(5)
C21' 0.049(6) 0.059(7) 0.076(8) 0.002(6) 0.026(6) 0.011(5)
C22' 0.056(7) 0.066(7) 0.077(8) -0.001(6) 0.021(6) 0.002(6)
C23' 0.098(12) 0.104(11) 0.130(13) 0.002(10) 0.036(10) -0.007(9)
C24' 0.096(13) 0.104(12) 0.23(2) -0.028(14) 0.079(15) -0.052(10)
C25' 0.059(9) 0.208(18) 0.114(12) -0.034(12) 0.000(8) -0.034(10)
C26' 0.058(8) 0.129(11) 0.089(10) 0.003(8) 0.024(7) -0.005(7)
O1 0.062(4) 0.036(3) 0.027(3) -0.002(2) -0.001(3) -0.001(3)
O2 0.061(4) 0.029(3) 0.046(3) 0.007(2) 0.017(3) -0.005(3)
Cu2 0.0551(7) 0.0360(6) 0.0317(6) -0.0034(5) 0.0046(5) -0.0038(5)
N1" 0.061(5) 0.046(5) 0.038(4) -0.005(3) 0.006(4) -0.013(4)
C1" 0.073(7) 0.056(6) 0.036(5) -0.003(4) 0.010(5) -0.012(6)
C2" 0.078(7) 0.053(6) 0.030(5) -0.002(4) 0.019(5) 0.013(5)
C3" 0.073(8) 0.086(8) 0.088(9) -0.028(7) 0.036(7) -0.006(7)
C4" 0.078(9) 0.111(11) 0.104(10) -0.026(8) 0.058(8) -0.024(8)
C5" 0.066(8) 0.089(9) 0.094(9) -0.008(7) 0.021(7) -0.018(6)
C6" 0.068(7) 0.058(7) 0.045(6) 0.000(5) 0.013(5) -0.013(6)
C7" 0.080(9) 0.112(11) 0.060(8) -0.023(8) 0.018(7) -0.038(8)
F1" 0.146(8) 0.171(9) 0.150(8) -0.103(7) 0.008(6) 0.000(6)
F3" 0.329(13) 0.109(6) 0.065(5) -0.002(4) 0.031(6) -0.065(7)
F2" 0.166(8) 0.266(11) 0.162(8) -0.131(8) 0.091(6) -0.165(8)
N2" 0.052(5) 0.036(4) 0.034(4) -0.006(3) -0.003(3) 0.004(4)
C10" 0.062(6) 0.050(6) 0.045(6) 0.004(5) 0.005(5) -0.009(5)
C11" 0.061(6) 0.038(5) 0.041(6) 0.005(4) 0.012(5) 0.003(5)
C12" 0.089(8) 0.057(7) 0.051(6) 0.000(6) 0.005(6) 0.006(6)
C13" 0.102(9) 0.064(8) 0.090(9) 0.024(7) 0.012(8) 0.018(7)
C14" 0.135(11) 0.050(7) 0.074(9) -0.018(6) 0.033(8) 0.007(7)
C15" 0.098(8) 0.054(7) 0.045(6) -0.011(5) 0.009(5) 0.011(6)
N3" 0.072(5) 0.041(5) 0.038(5) 0.000(4) 0.008(4) 0.000(4)
C20" 0.064(7) 0.045(6) 0.054(6) -0.007(4) -0.012(5) -0.023(5)
C21" 0.057(8) 0.050(7) 0.093(9) -0.005(6) -0.008(7) -0.020(6)
C22" 0.065(9) 0.064(9) 0.164(14) -0.006(9) -0.031(10) -0.017(7)
C23" 0.116(18) 0.087(13) 0.26(3) 0.030(18) -0.07(2) -0.035(11)
C24" 0.058(11) 0.093(13) 0.29(3) -0.032(18) -0.041(17) -0.010(9)
C25" 0.099(12) 0.134(14) 0.171(17) -0.070(12) 0.045(12) -0.015(10)
C26" 0.066(8) 0.096(10) 0.118(12) -0.035(9) 0.016(8) -0.021(7)
Cl1 0.095(2) 0.0582(18) 0.0617(19) -0.0091(15) 0.0143(17) 0.0097(15)
O3 0.097(8) 0.81(4) 0.102(9) -0.127(15) -0.029(7) 0.066(14)
O4 1.01(5) 0.064(8) 0.109(9) 0.013(7) -0.009(17) 0.126(16)
O5 0.329(16) 0.097(7) 0.097(7) -0.007(6) 0.048(9) -0.049(8)
O6 0.179(11) 0.300(16) 0.122(9) 0.023(9) 0.053(8) 0.060(11)
Cl2 0.065(2) 0.084(2) 0.069(2) 0.0028(16) -0.0055(16) 0.0086(16)
O7 0.211(14) 0.059(8) 0.74(4) 0.097(15) -0.040(18) -0.025(8)
O8 0.259(15) 0.317(18) 0.079(7) -0.030(9) -0.016(9) 0.067(13)
O9 0.252(16) 0.298(19) 0.194(14) -0.004(12) 0.110(12) -0.026(13)
O10 0.108(9) 0.240(15) 0.36(2) 0.108(14) -0.012(10) 0.033(9)

loop_
_atom_type_symbol
_atom_type_description
_atom_type_scat_dispersion_real
_atom_type_scat_dispersion_imag
_atom_type_scat_source
C C 0.0033 0.0016 'International Tables Vol C Tables 4.2.6.8 and 6.1.1.4'
H H 0.0000 0.0000 'International Tables Vol C Tables 4.2.6.8 and 6.1.1.4'
N N 0.0061 0.0033 'International Tables Vol C Tables 4.2.6.8 and 6.1.1.4'
O O 0.0106 0.0060 'International Tables Vol C Tables 4.2.6.8 and 6.1.1.4'
F F 0.0171 0.0103 'International Tables Vol C Tables 4.2.6.8 and 6.1.1.4'
Cl Cl 0.1484 0.1585 'International Tables Vol C Tables 4.2.6.8 and 6.1.1.4'
Cu Cu 0.3201 1.2651 'International Tables Vol C Tables 4.2.6.8 and 6.1.1.4'

loop_
_geom_angle_atom_site_label_1
_geom_angle_atom_site_label_2
_geom_angle_atom_site_label_3
_geom_angle
_geom_angle_site_symmetry_1
_geom_angle_site_symmetry_3
_geom_angle_publ_flag
O1 Cu1 O2 79.3(2) . . ?
O1 Cu1 N3' 98.8(3) . . ?
O2 Cu1 N3' 163.3(2) . . ?
O1 Cu1 N2' 175.0(2) . . ?
O2 Cu1 N2' 97.0(2) . . ?
N3' Cu1 N2' 83.8(3) . . ?
O1 Cu1 N1' 109.6(2) . . ?
O2 Cu1 N1' 100.3(2) . . ?
N3' Cu1 N1' 96.0(2) . . ?
N2' Cu1 N1' 74.2(2) . . ?
O1 Cu1 Cu2 40.00(15) . . ?
O2 Cu1 Cu2 39.40(15) . . ?
N3' Cu1 Cu2 137.2(2) . . ?
N2' Cu1 Cu2 136.36(18) . . ?
N1' Cu1 Cu2 107.44(15) . . ?
C2' N1' C6' 117.2(8) . . ?
C2' N1' Cu1 106.6(5) . . ?
C6' N1' Cu1 135.1(6) . . ?
N2' C1' C2' 111.8(6) . . ?
N1' C2' C3' 122.8(8) . . ?
N1' C2' C1' 116.4(7) . . ?
C3' C2' C1' 120.8(8) . . ?
C4' C3' C2' 118.3(10) . . ?
C3' C4' C5' 119.7(10) . . ?
C6' C5' C4' 117.6(10) . . ?
N1' C6' C5' 124.4(10) . . ?
N1' C6' C7' 114.1(9) . . ?
C5' C6' C7' 121.5(10) . . ?
F1' C7' F2' 107.9(9) . . ?
F1' C7' F3' 105.7(11) . . ?
F2' C7' F3' 103.3(8) . . ?
F1' C7' C6' 115.5(9) . . ?
F2' C7' C6' 111.9(10) . . ?
F3' C7' C6' 111.6(9) . . ?
C1' N2' C10' 108.7(6) . . ?
C1' N2' C20' 107.5(6) . . ?
C10' N2' C20' 109.3(6) . . ?
C1' N2' Cu1 109.3(5) . . ?
C10' N2' Cu1 108.0(4) . . ?
C20' N2' Cu1 113.9(5) . . ?
N2' C10' C11' 110.4(6) . . ?
N3' C11' C12' 121.3(9) . . ?
N3' C11' C10' 116.8(7) . . ?
C12' C11' C10' 121.9(8) . . ?
C13' C12' C11' 119.0(9) . . ?
C14' C13' C12' 118.8(10) . . ?
C15' C14' C13' 119.6(10) . . ?
N3' C15' C14' 121.8(10) . . ?
C11' N3' C15' 119.4(8) . . ?
C11' N3' Cu1 114.0(6) . . ?
C15' N3' Cu1 126.4(6) . . ?
N2' C20' C21' 114.1(7) . . ?
C22' C21' C26' 120.0(10) . . ?
C22' C21' C20' 120.6(10) . . ?
C26' C21' C20' 119.4(9) . . ?
C21' C22' C23' 123.4(12) . . ?
C22' C23' C24' 115.3(14) . . ?
C25' C24' C23' 125.1(15) . . ?
C24' C25' C26' 116.9(14) . . ?
C21' C26' C25' 119.1(12) . . ?
Cu1 O1 Cu2 100.3(2) . . ?
Cu2 O2 Cu1 100.7(2) . . ?
O2 Cu2 O1 79.5(2) . . ?
O2 Cu2 N3" 98.9(3) . . ?
O1 Cu2 N3" 164.7(3) . . ?
O2 Cu2 N2" 172.1(2) . . ?
O1 Cu2 N2" 96.4(2) . . ?
N3" Cu2 N2" 83.2(3) . . ?
O2 Cu2 N1" 112.5(2) . . ?
O1 Cu2 N1" 99.9(2) . . ?
N3" Cu2 N1" 94.8(3) . . ?
N2" Cu2 N1" 74.7(2) . . ?
O2 Cu2 Cu1 39.85(15) . . ?
O1 Cu2 Cu1 39.74(14) . . ?
N3" Cu2 Cu1 137.5(2) . . ?
N2" Cu2 Cu1 136.04(18) . . ?
N1" Cu2 Cu1 109.08(16) . . ?
C6" N1" C2" 117.5(8) . . ?
C6" N1" Cu2 136.1(6) . . ?
C2" N1" Cu2 106.2(6) . . ?
N2" C1" C2" 111.2(7) . . ?
N1" C2" C3" 121.8(9) . . ?
N1" C2" C1" 116.8(8) . . ?
C3" C2" C1" 121.4(8) . . ?
C4" C3" C2" 117.9(10) . . ?
C5" C4" C3" 121.8(10) . . ?
C4" C5" C6" 116.5(10) . . ?
N1" C6" C5" 124.3(9) . . ?
N1" C6" C7" 117.7(9) . . ?
C5" C6" C7" 117.9(10) . . ?
F2" C7" F3" 112.3(12) . . ?
F2" C7" F1" 102.4(13) . . ?
F3" C7" F1" 96.5(10) . . ?
F2" C7" C6" 117.2(10) . . ?
F3" C7" C6" 114.8(11) . . ?
F1" C7" C6" 110.8(11) . . ?
C1" N2" C10" 110.4(7) . . ?
C1" N2" C20" 107.8(6) . . ?
C10" N2" C20" 110.4(6) . . ?
C1" N2" Cu2 109.1(5) . . ?
C10" N2" Cu2 108.2(5) . . ?
C20" N2" Cu2 110.9(5) . . ?
C11" C10" N2" 112.7(7) . . ?
C12" C11" N3" 121.3(8) . . ?
C12" C11" C10" 122.8(9) . . ?
N3" C11" C10" 115.6(8) . . ?
C11" C12" C13" 120.1(10) . . ?
C12" C13" C14" 119.1(10) . . ?
C15" C14" C13" 117.8(10) . . ?
N3" C15" C14" 123.3(9) . . ?
C15" N3" C11" 118.2(8) . . ?
C15" N3" Cu2 126.8(6) . . ?
C11" N3" Cu2 114.3(6) . . ?
C21" C20" N2" 112.9(7) . . ?
C26" C21" C22" 120.7(13) . . ?
C26" C21" C20" 120.1(11) . . ?
C22" C21" C20" 119.2(13) . . ?
C23" C22" C21" 122.7(18) . . ?
C22" C23" C24" 118(2) . . ?
C25" C24" C23" 122(2) . . ?
C24" C25" C26" 118.2(17) . . ?
C21" C26" C25" 118.4(14) . . ?
O4 Cl1 O3 110.2(13) . . ?
O4 Cl1 O6 118.3(13) . . ?
O3 Cl1 O6 101.9(8) . . ?
O4 Cl1 O5 101.3(7) . . ?
O3 Cl1 O5 114.9(11) . . ?
O6 Cl1 O5 110.8(8) . . ?
O7 Cl2 O9 114.1(13) . . ?
O7 Cl2 O10 116.1(9) . . ?
O9 Cl2 O10 111.0(10) . . ?
O7 Cl2 O8 105.5(11) . . ?
O9 Cl2 O8 99.6(9) . . ?
O10 Cl2 O8 108.9(9) . . ?

loop_
_geom_bond_atom_site_label_1
_geom_bond_atom_site_label_2
_geom_bond_distance
_geom_bond_site_symmetry_2
_geom_bond_publ_flag
Cu1 O1 1.923(5) . ?
Cu1 O2 1.931(5) . ?
Cu1 N3' 1.976(6) . ?
Cu1 N2' 2.025(6) . ?
Cu1 N1' 2.422(7) . ?
Cu1 Cu2 2.9602(14) . ?
N1' C2' 1.310(10) . ?
N1' C6' 1.336(10) . ?
C1' N2' 1.462(9) . ?
C1' C2' 1.526(10) . ?
C2' C3' 1.378(11) . ?
C3' C4' 1.360(12) . ?
C4' C5' 1.371(13) . ?
C5' C6' 1.340(13) . ?
C6' C7' 1.476(14) . ?
C7' F1' 1.275(11) . ?
C7' F2' 1.310(10) . ?
C7' F3' 1.333(11) . ?
N2' C10' 1.482(9) . ?
N2' C20' 1.490(9) . ?
C10' C11' 1.493(11) . ?
C11' N3' 1.331(10) . ?
C11' C12' 1.381(11) . ?
C12' C13' 1.375(13) . ?
C13' C14' 1.374(14) . ?
C14' C15' 1.355(12) . ?
C15' N3' 1.342(10) . ?
C20' C21' 1.501(12) . ?
C21' C22' 1.357(12) . ?
C21' C26' 1.391(13) . ?
C22' C23' 1.367(15) . ?
C23' C24' 1.38(2) . ?
C24' C25' 1.370(19) . ?
C25' C26' 1.409(16) . ?
O1 Cu2 1.934(5) . ?
O2 Cu2 1.913(5) . ?
Cu2 N3" 1.984(7) . ?
Cu2 N2" 2.033(6) . ?
Cu2 N1" 2.422(7) . ?
N1" C6" 1.316(10) . ?
N1" C2" 1.336(10) . ?
C1" N2" 1.458(10) . ?
C1" C2" 1.471(12) . ?
C2" C3" 1.410(11) . ?
C3" C4" 1.356(13) . ?
C4" C5" 1.342(14) . ?
C5" C6" 1.404(12) . ?
C6" C7" 1.468(13) . ?
C7" F2" 1.214(11) . ?
C7" F3" 1.251(13) . ?
C7" F1" 1.342(13) . ?
N2" C10" 1.471(9) . ?
N2" C20" 1.514(10) . ?
C10" C11" 1.449(11) . ?
C11" C12" 1.332(11) . ?
C11" N3" 1.344(10) . ?
C12" C13" 1.356(13) . ?
C13" C14" 1.359(13) . ?
C14" C15" 1.356(13) . ?
C15" N3" 1.305(10) . ?
C20" C21" 1.485(13) . ?
C21" C26" 1.348(14) . ?
C21" C22" 1.370(15) . ?
C22" C23" 1.35(2) . ?
C23" C24" 1.38(2) . ?
C24" C25" 1.37(2) . ?
C25" C26" 1.447(16) . ?
Cl1 O4 1.197(12) . ?
Cl1 O3 1.257(11) . ?
Cl1 O6 1.304(11) . ?
Cl1 O5 1.339(9) . ?
Cl2 O7 1.228(11) . ?
Cl2 O9 1.277(13) . ?
Cl2 O10 1.323(11) . ?
Cl2 O8 1.339(13) . ?
O2ME C3ME 1.37(3) . ?
O1ME C2ME 1.46(3) . ?
